data_2235344
loop_
_publ_author_name
'Anh, Le Tuan'
'Hieu, Truong Hong'
'Soldatenkov, Anatoly T.'
'Kolyadina, Nadezhda M.'
'Khrustalev, Victor N.'

_publ_section_title
;
 24-Acetyl-8,11,14-trioxa-24,27-diazapentacyclo[19.5.1.1^22,26^.0^2,7^.0^15,20^]octacosa-2,4,6,15(20),16,18-hexaen-28-one
;
_journal_coeditor_code AA2068
_journal_issue 7
_journal_name_full 'Acta Crystallographica Section E'
_journal_page_first o2165
_journal_page_last o2166
_journal_paper_doi 10.1107/S1600536812027274
_journal_volume 68
_journal_year 2012
_chemical_formula_iupac 'C25 H28 N2 O5'
_chemical_formula_moiety 'C25 H28 N2 O5'
_chemical_formula_sum 'C25 H28 N2 O5'
_chemical_formula_weight 436.49
_chemical_name_systematic
;
24-Acetyl-8,11,14-trioxa-24,27-
diazapentacyclo[19.5.1.1^22,26^.0^2,7^.0^15,20^]octacosa-
2,4,6,15(20),16,18-hexaen-28-one
;
_space_group_IT_number 61
_symmetry_cell_setting orthorhombic
_symmetry_space_group_name_Hall '-P 2ac 2ab'
_symmetry_space_group_name_H-M 'P b c a'
_atom_sites_solution_hydrogens mixed
_atom_sites_solution_primary direct
_atom_sites_solution_secondary difmap
_audit_creation_method SHELXL-97
_cell_angle_alpha 90.00
_cell_angle_beta 90.00
_cell_angle_gamma 90.00
_cell_formula_units_Z 8
_cell_length_a 17.1756(6)
_cell_length_b 11.1724(4)
_cell_length_c 22.6546(8)
_cell_measurement_reflns_used 6757
_cell_measurement_temperature 100(2)
_cell_measurement_theta_max 27.60
_cell_measurement_theta_min 2.35
_cell_volume 4347.3(3)
_computing_cell_refinement 'SAINT (Bruker, 2001)'
_computing_data_collection 'APEX2 (Bruker, 2005)'
_computing_data_reduction 'SAINT (Bruker, 2001)'
_computing_molecular_graphics 'SHELXTL (Sheldrick, 2008)'
_computing_publication_material 'SHELXTL (Sheldrick, 2008)'
_computing_structure_refinement 'SHELXTL (Sheldrick, 2008)'
_computing_structure_solution 'SHELXTL (Sheldrick, 2008)'
_diffrn_ambient_temperature 100(2)
_diffrn_measured_fraction_theta_full 1.000
_diffrn_measured_fraction_theta_max 1.000
_diffrn_measurement_device_type 'Bruker APEXII CCD'
_diffrn_measurement_method '\f and \w scans'
_diffrn_radiation_monochromator graphite
_diffrn_radiation_source 'fine-focus sealed tube'
_diffrn_radiation_type MoK\a
_diffrn_radiation_wavelength 0.71073
_diffrn_reflns_av_R_equivalents 0.0686
_diffrn_reflns_av_sigmaI/netI 0.0366
_diffrn_reflns_limit_h_max 24
_diffrn_reflns_limit_h_min -24
_diffrn_reflns_limit_k_max 15
_diffrn_reflns_limit_k_min -15
_diffrn_reflns_limit_l_max 31
_diffrn_reflns_limit_l_min -31
_diffrn_reflns_number 54466
_diffrn_reflns_theta_full 30.00
_diffrn_reflns_theta_max 30.00
_diffrn_reflns_theta_min 1.80
_exptl_absorpt_coefficient_mu 0.093
_exptl_absorpt_correction_T_max 0.977
_exptl_absorpt_correction_T_min 0.973
_exptl_absorpt_correction_type multi-scan
_exptl_absorpt_process_details '(SADABS; Sheldrick, 2003)'
_exptl_crystal_colour colourless
_exptl_crystal_density_diffrn 1.334
_exptl_crystal_density_method 'not measured'
_exptl_crystal_description prism
_exptl_crystal_F_000 1856
_exptl_crystal_size_max 0.30
_exptl_crystal_size_mid 0.25
_exptl_crystal_size_min 0.25
_refine_diff_density_max 0.342
_refine_diff_density_min -0.243
_refine_ls_extinction_method none
_refine_ls_goodness_of_fit_ref 1.001
_refine_ls_hydrogen_treatment mixed
_refine_ls_matrix_type full
_refine_ls_number_parameters 293
_refine_ls_number_reflns 6326
_refine_ls_number_restraints 0
_refine_ls_restrained_S_all 1.001
_refine_ls_R_factor_all 0.0647
_refine_ls_R_factor_gt 0.0415
_refine_ls_shift/su_max 0.000
_refine_ls_shift/su_mean 0.000
_refine_ls_structure_factor_coef Fsqd
_refine_ls_weighting_details 'calc w=1/[\s^2^(Fo^2^)+(0.0483P)^2^+1.18P] where P=(Fo^2^+2Fc^2^)/3'
_refine_ls_weighting_scheme calc
_refine_ls_wR_factor_gt 0.0978
_refine_ls_wR_factor_ref 0.1059
_reflns_number_gt 4682
_reflns_number_total 6326
_reflns_threshold_expression I>2\s(I)
_cod_data_source_file aa2068.cif
_cod_data_source_block I
_cod_database_code 2235344
_cod_database_fobs_code 2235344

loop_
_symmetry_equiv_pos_as_xyz
'x, y, z'
'-x+1/2, -y, z+1/2'
'-x, y+1/2, -z+1/2'
'x+1/2, -y+1/2, -z'
'-x, -y, -z'
'x-1/2, y, -z-1/2'
'x, -y-1/2, z-1/2'
'-x-1/2, y-1/2, z'

loop_
_atom_site_type_symbol
_atom_site_label
_atom_site_fract_x
_atom_site_fract_y
_atom_site_fract_z
_atom_site_U_iso_or_equiv
_atom_site_adp_type
_atom_site_calc_flag
_atom_site_refinement_flags
_atom_site_occupancy
_atom_site_symmetry_multiplicity
C C1 0.14643(7) 0.45850(10) 0.11628(5) 0.0150(2) Uani d . 1 1
H H1 0.1927 0.4136 0.1012 0.018 Uiso calc R 1 1
C C2 0.07641(7) 0.40656(10) 0.08499(5) 0.0176(2) Uani d . 1 1
C C3 0.08519(8) 0.30961(11) 0.04720(6) 0.0242(3) Uani d . 1 1
H H3 0.1359 0.2793 0.0398 0.029 Uiso calc R 1 1
C C4 0.02150(9) 0.25559(12) 0.01993(6) 0.0302(3) Uani d . 1 1
H H4 0.0288 0.1886 -0.0053 0.036 Uiso calc R 1 1
C C5 -0.05235(8) 0.30019(12) 0.02980(6) 0.0276(3) Uani d . 1 1
H H5 -0.0960 0.2627 0.0120 0.033 Uiso calc R 1 1
C C6 -0.06308(8) 0.39996(12) 0.06580(6) 0.0238(3) Uani d . 1 1
H H6 -0.1137 0.4321 0.0715 0.029 Uiso calc R 1 1
C C7 0.00101(7) 0.45237(11) 0.09343(5) 0.0194(2) Uani d . 1 1
O O8 -0.00310(5) 0.54876(8) 0.13029(4) 0.0238(2) Uani d . 1 1
C C9 -0.07793(7) 0.59780(13) 0.14482(6) 0.0262(3) Uani d . 1 1
H H9A -0.1115 0.5361 0.1632 0.031 Uiso calc R 1 1
H H9B -0.1042 0.6285 0.1090 0.031 Uiso calc R 1 1
C C10 -0.06217(8) 0.69751(13) 0.18737(6) 0.0273(3) Uani d . 1 1
H H10A -0.0258 0.7561 0.1696 0.033 Uiso calc R 1 1
H H10B -0.1112 0.7394 0.1973 0.033 Uiso calc R 1 1
O O11 -0.02887(5) 0.64651(8) 0.23893(4) 0.0245(2) Uani d . 1 1
C C12 0.01097(7) 0.73098(12) 0.27487(6) 0.0244(3) Uani d . 1 1
H H12A -0.0268 0.7808 0.2968 0.029 Uiso calc R 1 1
H H12B 0.0435 0.7842 0.2501 0.029 Uiso calc R 1 1
C C13 0.06106(7) 0.66211(12) 0.31701(6) 0.0235(3) Uani d . 1 1
H H13A 0.0838 0.7167 0.3468 0.028 Uiso calc R 1 1
H H13B 0.0296 0.6010 0.3378 0.028 Uiso calc R 1 1
O O14 0.12189(5) 0.60544(8) 0.28352(4) 0.01997(18) Uani d . 1 1
C C15 0.16485(7) 0.51843(11) 0.31095(5) 0.0174(2) Uani d . 1 1
C C16 0.16080(7) 0.49369(12) 0.37114(5) 0.0222(3) Uani d . 1 1
H H16 0.1278 0.5396 0.3960 0.027 Uiso calc R 1 1
C C17 0.20549(8) 0.40101(12) 0.39451(6) 0.0241(3) Uani d . 1 1
H H17 0.2017 0.3825 0.4353 0.029 Uiso calc R 1 1
C C18 0.25533(7) 0.33568(12) 0.35910(6) 0.0220(3) Uani d . 1 1
H H18 0.2856 0.2725 0.3753 0.026 Uiso calc R 1 1
C C19 0.26073(7) 0.36366(11) 0.29901(5) 0.0178(2) Uani d . 1 1
H H19 0.2962 0.3205 0.2749 0.021 Uiso calc R 1 1
C C20 0.21530(6) 0.45337(10) 0.27385(5) 0.0149(2) Uani d . 1 1
C C21 0.21819(6) 0.47517(10) 0.20788(5) 0.0139(2) Uani d . 1 1
H H21 0.2596 0.4215 0.1917 0.017 Uiso calc R 1 1
C C22 0.24208(6) 0.60694(10) 0.19154(5) 0.0144(2) Uani d . 1 1
H H22 0.2505 0.6539 0.2286 0.017 Uiso calc R 1 1
C C23 0.31604(7) 0.61447(11) 0.15252(5) 0.0174(2) Uani d . 1 1
H H23A 0.3315 0.6993 0.1480 0.021 Uiso calc R 1 1
H H23B 0.3593 0.5717 0.1723 0.021 Uiso calc R 1 1
N N24 0.30278(6) 0.56178(9) 0.09399(4) 0.0182(2) Uani d . 1 1
C C25 0.23402(7) 0.60548(11) 0.06232(5) 0.0194(2) Uani d . 1 1
H H25A 0.2272 0.5590 0.0255 0.023 Uiso calc R 1 1
H H25B 0.2417 0.6905 0.0515 0.023 Uiso calc R 1 1
C C26 0.16073(7) 0.59325(10) 0.10078(5) 0.0160(2) Uani d . 1 1
H H26 0.1145 0.6273 0.0798 0.019 Uiso calc R 1 1
N N27 0.14364(6) 0.43716(9) 0.18055(4) 0.01508(19) Uani d . 1 1
H H27 0.1049(9) 0.4816(13) 0.1957(6) 0.018 Uiso d . 1 1
C C28 0.17742(7) 0.66361(10) 0.15626(5) 0.0159(2) Uani d . 1 1
O O28 0.14686(5) 0.75881(8) 0.16807(4) 0.02178(19) Uani d . 1 1
C C29 0.35168(7) 0.48363(12) 0.06601(6) 0.0224(3) Uani d . 1 1
O O29 0.33441(7) 0.43974(10) 0.01789(4) 0.0370(3) Uani d . 1 1
C C30 0.42915(7) 0.45517(12) 0.09395(6) 0.0250(3) Uani d . 1 1
H H30A 0.4494 0.3803 0.0774 0.037 Uiso calc R 1 1
H H30B 0.4225 0.4464 0.1367 0.037 Uiso calc R 1 1
H H30C 0.4659 0.5203 0.0859 0.037 Uiso calc R 1 1

loop_
_atom_site_aniso_label
_atom_site_aniso_U_11
_atom_site_aniso_U_22
_atom_site_aniso_U_33
_atom_site_aniso_U_12
_atom_site_aniso_U_13
_atom_site_aniso_U_23
C1 0.0160(5) 0.0145(5) 0.0144(5) 0.0005(4) -0.0013(4) -0.0007(4)
C2 0.0214(6) 0.0161(5) 0.0153(5) -0.0028(4) -0.0044(4) 0.0024(4)
C3 0.0305(7) 0.0199(6) 0.0223(6) 0.0040(5) -0.0115(5) -0.0018(5)
C4 0.0432(8) 0.0197(6) 0.0276(7) 0.0000(6) -0.0188(6) -0.0032(5)
C5 0.0351(7) 0.0251(7) 0.0225(6) -0.0113(6) -0.0147(6) 0.0067(5)
C6 0.0200(6) 0.0304(7) 0.0212(6) -0.0071(5) -0.0041(5) 0.0069(5)
C7 0.0207(6) 0.0207(6) 0.0167(5) -0.0047(5) -0.0024(4) 0.0033(4)
O8 0.0147(4) 0.0290(5) 0.0278(5) -0.0003(3) 0.0011(3) -0.0074(4)
C9 0.0138(5) 0.0349(7) 0.0298(7) 0.0033(5) 0.0000(5) 0.0000(6)
C10 0.0203(6) 0.0303(7) 0.0312(7) 0.0083(5) -0.0001(5) 0.0006(6)
O11 0.0229(4) 0.0251(5) 0.0254(5) 0.0009(4) -0.0005(4) -0.0010(4)
C12 0.0203(6) 0.0234(6) 0.0296(7) 0.0037(5) 0.0038(5) -0.0072(5)
C13 0.0199(6) 0.0281(7) 0.0225(6) 0.0034(5) 0.0066(5) -0.0068(5)
O14 0.0195(4) 0.0211(4) 0.0193(4) 0.0053(3) 0.0051(3) -0.0004(3)
C15 0.0157(5) 0.0191(5) 0.0174(5) -0.0020(4) 0.0000(4) -0.0015(4)
C16 0.0217(6) 0.0274(6) 0.0173(6) -0.0020(5) 0.0013(5) -0.0024(5)
C17 0.0249(6) 0.0326(7) 0.0148(5) -0.0066(5) -0.0036(5) 0.0025(5)
C18 0.0214(6) 0.0239(6) 0.0206(6) -0.0034(5) -0.0072(5) 0.0030(5)
C19 0.0169(5) 0.0180(5) 0.0187(5) -0.0025(4) -0.0029(4) -0.0023(4)
C20 0.0147(5) 0.0153(5) 0.0146(5) -0.0034(4) -0.0014(4) -0.0018(4)
C21 0.0137(5) 0.0138(5) 0.0142(5) -0.0004(4) -0.0005(4) -0.0015(4)
C22 0.0145(5) 0.0132(5) 0.0156(5) -0.0009(4) 0.0018(4) -0.0028(4)
C23 0.0153(5) 0.0187(5) 0.0182(5) -0.0020(4) 0.0027(4) -0.0024(4)
N24 0.0160(5) 0.0218(5) 0.0167(5) -0.0009(4) 0.0027(4) -0.0018(4)
C25 0.0184(5) 0.0232(6) 0.0166(5) -0.0019(5) 0.0017(4) 0.0027(5)
C26 0.0162(5) 0.0152(5) 0.0165(5) -0.0007(4) 0.0006(4) 0.0024(4)
N27 0.0154(4) 0.0157(5) 0.0141(4) -0.0021(4) -0.0012(4) -0.0002(3)
C28 0.0143(5) 0.0145(5) 0.0190(5) -0.0026(4) 0.0037(4) 0.0019(4)
O28 0.0217(4) 0.0150(4) 0.0286(5) 0.0028(3) 0.0010(4) -0.0012(3)
C29 0.0234(6) 0.0222(6) 0.0215(6) 0.0003(5) 0.0039(5) -0.0020(5)
O29 0.0422(6) 0.0448(6) 0.0238(5) 0.0150(5) -0.0044(4) -0.0134(4)
C30 0.0200(6) 0.0283(7) 0.0266(6) 0.0009(5) 0.0044(5) -0.0053(5)

loop_
_atom_type_symbol
_atom_type_description
_atom_type_scat_dispersion_real
_atom_type_scat_dispersion_imag
_atom_type_scat_source
C C 0.0033 0.0016 'International Tables Vol C Tables 4.2.6.8 and 6.1.1.4'
H H 0.0000 0.0000 'International Tables Vol C Tables 4.2.6.8 and 6.1.1.4'
N N 0.0061 0.0033 'International Tables Vol C Tables 4.2.6.8 and 6.1.1.4'
O O 0.0106 0.0060 'International Tables Vol C Tables 4.2.6.8 and 6.1.1.4'

loop_
_geom_angle_atom_site_label_1
_geom_angle_atom_site_label_2
_geom_angle_atom_site_label_3
_geom_angle
N27 C1 C2 112.01(9)
N27 C1 C26 112.44(9)
C2 C1 C26 112.88(9)
N27 C1 H1 106.3
C2 C1 H1 106.3
C26 C1 H1 106.3
C3 C2 C7 117.89(11)
C3 C2 C1 120.13(11)
C7 C2 C1 121.96(10)
C2 C3 C4 121.72(13)
C2 C3 H3 119.1
C4 C3 H3 119.1
C5 C4 C3 119.53(13)
C5 C4 H4 120.2
C3 C4 H4 120.2
C4 C5 C6 120.32(12)
C4 C5 H5 119.8
C6 C5 H5 119.8
C5 C6 C7 119.60(13)
C5 C6 H6 120.2
C7 C6 H6 120.2
O8 C7 C6 124.40(12)
O8 C7 C2 114.73(10)
C6 C7 C2 120.87(12)
C7 O8 C9 119.20(10)
O8 C9 C10 105.64(10)
O8 C9 H9A 110.6
C10 C9 H9A 110.6
O8 C9 H9B 110.6
C10 C9 H9B 110.6
H9A C9 H9B 108.7
O11 C10 C9 107.69(11)
O11 C10 H10A 110.2
C9 C10 H10A 110.2
O11 C10 H10B 110.2
C9 C10 H10B 110.2
H10A C10 H10B 108.5
C10 O11 C12 113.49(10)
O11 C12 C13 107.48(11)
O11 C12 H12A 110.2
C13 C12 H12A 110.2
O11 C12 H12B 110.2
C13 C12 H12B 110.2
H12A C12 H12B 108.5
O14 C13 C12 107.90(10)
O14 C13 H13A 110.1
C12 C13 H13A 110.1
O14 C13 H13B 110.1
C12 C13 H13B 110.1
H13A C13 H13B 108.4
C15 O14 C13 117.69(9)
O14 C15 C16 123.92(11)
O14 C15 C20 115.27(10)
C16 C15 C20 120.81(11)
C15 C16 C17 119.46(12)
C15 C16 H16 120.3
C17 C16 H16 120.3
C18 C17 C16 120.88(12)
C18 C17 H17 119.6
C16 C17 H17 119.6
C17 C18 C19 119.19(12)
C17 C18 H18 120.4
C19 C18 H18 120.4
C20 C19 C18 121.45(11)
C20 C19 H19 119.3
C18 C19 H19 119.3
C19 C20 C15 118.16(10)
C19 C20 C21 120.07(10)
C15 C20 C21 121.71(10)
N27 C21 C20 109.71(9)
N27 C21 C22 113.25(9)
C20 C21 C22 113.03(9)
N27 C21 H21 106.8
C20 C21 H21 106.8
C22 C21 H21 106.8
C28 C22 C23 106.18(9)
C28 C22 C21 109.01(9)
C23 C22 C21 113.51(9)
C28 C22 H22 109.3
C23 C22 H22 109.3
C21 C22 H22 109.3
N24 C23 C22 111.47(9)
N24 C23 H23A 109.3
C22 C23 H23A 109.3
N24 C23 H23B 109.3
C22 C23 H23B 109.3
H23A C23 H23B 108.0
C29 N24 C25 118.73(10)
C29 N24 C23 125.40(10)
C25 N24 C23 115.69(9)
N24 C25 C26 110.66(9)
N24 C25 H25A 109.5
C26 C25 H25A 109.5
N24 C25 H25B 109.5
C26 C25 H25B 109.5
H25A C25 H25B 108.1
C28 C26 C25 105.67(9)
C28 C26 C1 110.10(9)
C25 C26 C1 109.95(9)
C28 C26 H26 110.3
C25 C26 H26 110.3
C1 C26 H26 110.3
C1 N27 C21 109.71(9)
C1 N27 H27 108.2(9)
C21 N27 H27 108.8(9)
O28 C28 C22 124.66(11)
O28 C28 C26 123.82(11)
C22 C28 C26 111.26(9)
O29 C29 N24 121.11(12)
O29 C29 C30 120.02(12)
N24 C29 C30 118.83(11)
C29 C30 H30A 109.5
C29 C30 H30B 109.5
H30A C30 H30B 109.5
C29 C30 H30C 109.5
H30A C30 H30C 109.5
H30B C30 H30C 109.5

loop_
_geom_bond_atom_site_label_1
_geom_bond_atom_site_label_2
_geom_bond_distance
C1 N27 1.4761(14)
C1 C2 1.5118(16)
C1 C26 1.5653(16)
C1 H1 1.0000
C2 C3 1.3888(17)
C2 C7 1.4056(17)
C3 C4 1.3937(18)
C3 H3 0.9500
C4 C5 1.381(2)
C4 H4 0.9500
C5 C6 1.394(2)
C5 H5 0.9500
C6 C7 1.3950(17)
C6 H6 0.9500
C7 O8 1.3646(15)
O8 C9 1.4353(15)
C9 C10 1.498(2)
C9 H9A 0.9900
C9 H9B 0.9900
C10 O11 1.4199(16)
C10 H10A 0.9900
C10 H10B 0.9900
O11 C12 1.4220(16)
C12 C13 1.4978(19)
C12 H12A 0.9900
C12 H12B 0.9900
C13 O14 1.4381(14)
C13 H13A 0.9900
C13 H13B 0.9900
O14 C15 1.3694(14)
C15 C16 1.3930(16)
C15 C20 1.4091(16)
C16 C17 1.3936(19)
C16 H16 0.9500
C17 C18 1.3816(19)
C17 H17 0.9500
C18 C19 1.3999(17)
C18 H18 0.9500
C19 C20 1.3923(16)
C19 H19 0.9500
C20 C21 1.5151(15)
C21 N27 1.4843(14)
C21 C22 1.5725(16)
C21 H21 1.0000
C22 C28 1.5076(16)
C22 C23 1.5497(15)
C22 H22 1.0000
C23 N24 1.4686(15)
C23 H23A 0.9900
C23 H23B 0.9900
N24 C29 1.3674(16)
N24 C25 1.4655(15)
C25 C26 1.5370(16)
C25 H25A 0.9900
C25 H25B 0.9900
C26 C28 1.5099(16)
C26 H26 1.0000
N27 H27 0.898(15)
C28 O28 1.2159(14)
C29 O29 1.2314(16)
C29 C30 1.5074(18)
C30 H30A 0.9800
C30 H30B 0.9800
C30 H30C 0.9800

loop_
_geom_hbond_atom_site_label_D
_geom_hbond_atom_site_label_H
_geom_hbond_atom_site_label_A
_geom_hbond_site_symmetry_A
_geom_hbond_distance_DH
_geom_hbond_distance_HA
_geom_hbond_distance_DA
_geom_hbond_angle_DHA
_geom_hbond_publ_flag
N27 H27 O8 . 0.90(2) 2.49(2) 3.0337(13) 119.0(10) yes
N27 H27 O14 . 0.90(2) 2.440(10) 3.0193(13) 122.0(10) yes
C21 H21 O28 8_655 1.00 2.48 3.4683(14) 168 yes
C30 H30B O28 8_655 0.98 2.51 3.0556(16) 115 yes

loop_
_geom_torsion_atom_site_label_1
_geom_torsion_atom_site_label_2
_geom_torsion_atom_site_label_3
_geom_torsion_atom_site_label_4
_geom_torsion
N27 C1 C2 C3 -111.77(12)
C26 C1 C2 C3 120.11(12)
N27 C1 C2 C7 67.29(14)
C26 C1 C2 C7 -60.83(14)
C7 C2 C3 C4 -2.39(19)
C1 C2 C3 C4 176.71(12)
C2 C3 C4 C5 1.0(2)
C3 C4 C5 C6 1.3(2)
C4 C5 C6 C7 -2.06(19)
C5 C6 C7 O8 -178.82(11)
C5 C6 C7 C2 0.61(18)
C3 C2 C7 O8 -178.95(11)
C1 C2 C7 O8 1.97(16)
C3 C2 C7 C6 1.57(18)
C1 C2 C7 C6 -177.51(11)
C6 C7 O8 C9 3.31(18)
C2 C7 O8 C9 -176.15(11)
C7 O8 C9 C10 177.69(11)
O8 C9 C10 O11 -63.66(13)
C9 C10 O11 C12 161.37(10)
C10 O11 C12 C13 -164.28(10)
O11 C12 C13 O14 68.21(13)
C12 C13 O14 C15 -166.84(10)
C13 O14 C15 C16 -9.56(17)
C13 O14 C15 C20 170.68(10)
O14 C15 C16 C17 178.30(11)
C20 C15 C16 C17 -1.95(18)
C15 C16 C17 C18 1.83(19)
C16 C17 C18 C19 0.10(19)
C17 C18 C19 C20 -1.97(18)
C18 C19 C20 C15 1.83(17)
C18 C19 C20 C21 -175.45(10)
O14 C15 C20 C19 179.92(10)
C16 C15 C20 C19 0.15(17)
O14 C15 C20 C21 -2.85(16)
C16 C15 C20 C21 177.38(11)
C19 C20 C21 N27 110.05(11)
C15 C20 C21 N27 -67.13(13)
C19 C20 C21 C22 -122.51(11)
C15 C20 C21 C22 60.31(14)
N27 C21 C22 C28 5.27(12)
C20 C21 C22 C28 -120.29(10)
N27 C21 C22 C23 -112.85(10)
C20 C21 C22 C23 121.59(10)
C28 C22 C23 N24 -53.90(12)
C21 C22 C23 N24 65.84(12)
C22 C23 N24 C29 -133.39(12)
C22 C23 N24 C25 51.51(13)
C29 N24 C25 C26 131.12(11)
C23 N24 C25 C26 -53.45(13)
N24 C25 C26 C28 57.62(12)
N24 C25 C26 C1 -61.17(12)
N27 C1 C26 C28 6.70(13)
C2 C1 C26 C28 134.60(10)
N27 C1 C26 C25 122.73(10)
C2 C1 C26 C25 -109.37(11)
C2 C1 N27 C21 172.45(9)
C26 C1 N27 C21 -59.19(12)
C20 C21 N27 C1 179.95(9)
C22 C21 N27 C1 52.63(12)
C23 C22 C28 O28 -110.25(12)
C21 C22 C28 O28 127.11(12)
C23 C22 C28 C26 64.03(11)
C21 C22 C28 C26 -58.60(11)
C25 C26 C28 O28 108.24(12)
C1 C26 C28 O28 -133.08(11)
C25 C26 C28 C22 -66.11(11)
C1 C26 C28 C22 52.58(12)
C25 N24 C29 O29 -8.16(18)
C23 N24 C29 O29 176.88(12)
C25 N24 C29 C30 169.51(11)
C23 N24 C29 C30 -5.45(18)
